data_7231239
loop_
_publ_author_name
'Beebeejaun-Boodoo, B. M. P.'
'Erasmus, R.'
'Rademeyer, M.'

_publ_section_title
;
 Tetrahalometallate salts of N-(4-picolinium)-1,8-naphthalimide:
 structures and solid-state fluorescence
;
_journal_issue 33
_journal_name_full CrystEngComm
_journal_page_first 4875
_journal_paper_doi 10.1039/C8CE00292D
_journal_volume 20
_journal_year 2018
_chemical_formula_moiety '2(C18 H13 N2 O2), Cd Cl4'
_chemical_formula_sum 'C36 H26 Cd Cl4 N4 O4'
_chemical_formula_weight 832.81
_space_group_crystal_system triclinic
_space_group_IT_number 2
_space_group_name_Hall '-P 1'
_space_group_name_H-M_alt 'P -1'
_symmetry_space_group_name_Hall '-P 1'
_symmetry_space_group_name_H-M 'P -1'
_atom_sites_solution_hydrogens difmap
_audit_creation_method SHELXL-2013
_audit_update_record
;
2018-02-20 deposited with the CCDC.
2018-07-25 downloaded from the CCDC.
;
_cell_angle_alpha 102.750(4)
_cell_angle_beta 100.866(4)
_cell_angle_gamma 93.071(4)
_cell_formula_units_Z 2
_cell_length_a 7.8678(7)
_cell_length_b 14.7568(13)
_cell_length_c 14.8082(13)
_cell_measurement_reflns_used 9887
_cell_measurement_temperature 296(2)
_cell_measurement_theta_max 26.15
_cell_measurement_theta_min 2.25
_cell_volume 1638.7(3)
_computing_cell_refinement 'SAINT (Bruker, 2014)'
_computing_data_collection 'APEX2 (Bruker, 2014)'
_computing_data_reduction 'SAINT (Bruker, 2014)'
_computing_molecular_graphics
;
 ORTEP-3 for Windows (Farrugia, 1997), POV-RAY (Cason, 2004),
 Mercury (Macrae <i>et al</i>., 2008)
;
_computing_publication_material 'SHELXL-2014, PLATON (Spek, 2009)'
_computing_structure_refinement 'SHELXTL, SHELXL-2014/7 (Sheldrick, 2015)'
_computing_structure_solution 'SHELXTS (Sheldrick, 2015)'
_diffrn_ambient_temperature 296(2)
_diffrn_measured_fraction_theta_full 0.999
_diffrn_measured_fraction_theta_max 1.000
_diffrn_measurement_device_type 'Bruker kappa, Photon 100 CMOS'
_diffrn_measurement_method '\f and \w scans'
_diffrn_radiation_monochromator graphite
_diffrn_radiation_source 'fine-focus sealed tube'
_diffrn_radiation_type MoK\a
_diffrn_radiation_wavelength 0.71073
_diffrn_reflns_av_R_equivalents 0.0873
_diffrn_reflns_av_unetI/netI 0.0572
_diffrn_reflns_Laue_measured_fraction_full 0.999
_diffrn_reflns_Laue_measured_fraction_max 1.000
_diffrn_reflns_limit_h_max 9
_diffrn_reflns_limit_h_min -9
_diffrn_reflns_limit_k_max 18
_diffrn_reflns_limit_k_min -18
_diffrn_reflns_limit_l_max 18
_diffrn_reflns_limit_l_min -18
_diffrn_reflns_number 49156
_diffrn_reflns_point_group_measured_fraction_full 0.999
_diffrn_reflns_point_group_measured_fraction_max 1.000
_diffrn_reflns_theta_full 25.242
_diffrn_reflns_theta_max 26.372
_diffrn_reflns_theta_min 2.250
_exptl_absorpt_coefficient_mu 1.041
_exptl_absorpt_correction_T_max 0.9281
_exptl_absorpt_correction_T_min 0.7438
_exptl_absorpt_correction_type multi-scan
_exptl_absorpt_process_details 'SADABS (Bruker, 2014)'
_exptl_crystal_colour colourless
_exptl_crystal_density_diffrn 1.688
_exptl_crystal_description needle
_exptl_crystal_F_000 836
_exptl_crystal_size_max 0.50
_exptl_crystal_size_mid 0.06
_exptl_crystal_size_min 0.03
_refine_diff_density_max 0.576
_refine_diff_density_min -0.539
_refine_diff_density_rms 0.089
_refine_ls_extinction_method none
_refine_ls_goodness_of_fit_ref 1.025
_refine_ls_hydrogen_treatment refall
_refine_ls_matrix_type full
_refine_ls_number_parameters 546
_refine_ls_number_reflns 6718
_refine_ls_number_restraints 132
_refine_ls_restrained_S_all 1.015
_refine_ls_R_factor_all 0.0620
_refine_ls_R_factor_gt 0.0363
_refine_ls_shift/su_max 0.001
_refine_ls_shift/su_mean 0.000
_refine_ls_structure_factor_coef Fsqd
_refine_ls_weighting_details
;
 w=1/[\s^2^(Fo^2^)+(0.0298P)^2^+1.0921P]
 where P=(Fo^2^+2Fc^2^)/3
;
_refine_ls_weighting_scheme calc
_refine_ls_wR_factor_gt 0.0692
_refine_ls_wR_factor_ref 0.0767
_reflns_Friedel_coverage 0.000
_reflns_number_gt 5111
_reflns_number_total 6718
_reflns_threshold_expression 'I > 2\s(I)'
_cod_data_source_file c8ce00292d2.cif
_cod_data_source_block shelx_CCDC7
_cod_depositor_comments 'Adding full bibliography for 7231232--7231241.cif.'
_cod_database_code 7231239
_shelx_space_group_comment
;
The symmetry employed for this shelxl refinement is uniquely defined
by the following loop, which should always be used as a source of
symmetry information in preference to the above space-group names.
They are only intended as comments.
;
_shelxl_version_number 2013-2

loop_
_space_group_symop_operation_xyz
'x, y, z'
'-x, -y, -z'

loop_
_atom_site_label
_atom_site_type_symbol
_atom_site_fract_x
_atom_site_fract_y
_atom_site_fract_z
_atom_site_U_iso_or_equiv
_atom_site_adp_type
_atom_site_occupancy
_atom_site_site_symmetry_order
_atom_site_calc_flag
_atom_site_refinement_flags_adp
Cl1 Cl 0.79363(9) 0.54692(5) -0.04161(5) 0.02176(17) Uani 1 1 d U
Cl2 Cl 0.73557(10) 0.81744(5) -0.01706(6) 0.02702(18) Uani 1 1 d U
Cl3 Cl 1.17580(10) 0.75592(6) 0.09167(6) 0.0337(2) Uani 1 1 d U
Cl4 Cl 0.77550(14) 0.69065(7) 0.21333(7) 0.0512(3) Uani 1 1 d U
Cd1 Cd 0.86454(3) 0.70365(2) 0.06984(2) 0.02369(8) Uani 1 1 d U
O1 O 0.3239(2) 0.03529(14) 0.22000(15) 0.0256(5) Uani 1 1 d U
O3 O 0.3023(3) 0.33537(15) 0.28720(15) 0.0272(5) Uani 1 1 d U
O2 O 0.8686(2) 0.00683(14) 0.37015(15) 0.0246(5) Uani 1 1 d U
O4 O 0.8466(3) 0.28104(15) 0.41459(15) 0.0289(5) Uani 1 1 d U
N2 N 0.5912(3) 0.01563(16) 0.29801(17) 0.0169(5) Uani 1 1 d U
N4 N 0.5716(3) 0.30566(15) 0.35269(17) 0.0167(5) Uani 1 1 d U
N1 N 0.8708(3) 0.11507(18) 0.05530(18) 0.0220(6) Uani 1 1 d U
N3 N 0.8433(3) 0.42157(18) 0.11305(19) 0.0229(6) Uani 1 1 d U
C5 C 0.9698(4) 0.0692(2) 0.1103(2) 0.0244(7) Uani 1 1 d U
C1 C 0.6989(4) 0.1143(2) 0.0488(2) 0.0220(7) Uani 1 1 d U
C20 C 0.5884(4) 0.3635(2) 0.1494(2) 0.0225(7) Uani 1 1 d U
C18 C 0.5171(3) 0.10907(18) 0.4707(2) 0.0169(6) Uani 1 1 d U
C4 C 0.8943(4) 0.0174(2) 0.1614(2) 0.0224(7) Uani 1 1 d U
C6 C 0.6261(4) -0.0434(2) 0.2102(2) 0.0215(7) Uani 1 1 d U
C19 C 0.6699(4) 0.4158(2) 0.1011(2) 0.0249(7) Uani 1 1 d U
C8 C 0.3916(3) 0.09805(18) 0.3866(2) 0.0169(6) Uani 1 1 d U
C12 C 0.4774(4) 0.15239(19) 0.5591(2) 0.0205(7) Uani 1 1 d U
C3 C 0.7158(4) 0.01385(19) 0.1563(2) 0.0186(6) Uani 1 1 d U
C7 C 0.4275(4) 0.04823(19) 0.2950(2) 0.0189(6) Uani 1 1 d U
C11 C 0.3095(4) 0.1831(2) 0.5586(3) 0.0240(7) Uani 1 1 d U
C21 C 0.6856(4) 0.31697(19) 0.2097(2) 0.0172(6) Uani 1 1 d U
C27 C 0.2280(4) 0.4140(2) 0.4660(2) 0.0214(7) Uani 1 1 d U
C9 C 0.2315(4) 0.1310(2) 0.3901(3) 0.0226(7) Uani 1 1 d U
C34 C 0.6802(4) 0.35048(19) 0.5248(2) 0.0182(6) Uani 1 1 d U
C14 C 0.7663(4) 0.1332(2) 0.6389(2) 0.0247(7) Uani 1 1 d U
C28 C 0.1975(4) 0.4486(2) 0.5572(2) 0.0248(7) Uani 1 1 d U
C30 C 0.4874(4) 0.41897(19) 0.6269(2) 0.0222(7) Uani 1 1 d U
C2 C 0.6189(4) 0.06421(19) 0.0997(2) 0.0187(6) Uani 1 1 d U
C36 C 0.5170(4) 0.38415(18) 0.5346(2) 0.0173(6) Uani 1 1 d U
C25 C 0.4115(4) 0.34062(19) 0.3590(2) 0.0180(6) Uani 1 1 d U
C16 C 0.6848(3) 0.07871(18) 0.4693(2) 0.0166(6) Uani 1 1 d U
C22 C 0.8659(4) 0.3258(2) 0.2211(2) 0.0228(7) Uani 1 1 d U
C15 C 0.8068(4) 0.0907(2) 0.5516(2) 0.0208(7) Uani 1 1 d U
C10 C 0.1912(4) 0.1734(2) 0.4764(2) 0.0256(7) Uani 1 1 d U
C32 C 0.7755(5) 0.3886(2) 0.6947(3) 0.0305(8) Uani 1 1 d U
C26 C 0.3849(3) 0.38121(18) 0.4547(2) 0.0162(6) Uani 1 1 d U
C13 C 0.6055(4) 0.1627(2) 0.6420(2) 0.0240(7) Uani 1 1 d U
C35 C 0.7101(4) 0.31054(19) 0.4297(2) 0.0183(6) Uani 1 1 d U
C23 C 0.9433(4) 0.3791(2) 0.1717(2) 0.0251(7) Uani 1 1 d U
C33 C 0.8062(4) 0.3532(2) 0.6034(2) 0.0241(7) Uani 1 1 d U
C17 C 0.7261(4) 0.03190(19) 0.3783(2) 0.0181(6) Uani 1 1 d U
C29 C 0.3225(4) 0.4500(2) 0.6351(2) 0.0271(7) Uani 1 1 d U
C31 C 0.6196(4) 0.4201(2) 0.7058(2) 0.0294(8) Uani 1 1 d U
C24 C 0.5952(4) 0.2556(2) 0.2593(2) 0.0210(7) Uani 1 1 d U
H3N H 0.889(4) 0.453(2) 0.081(2) 0.028(9) Uiso 1 1 d .
H1N H 0.916(4) 0.147(2) 0.023(2) 0.038(10) Uiso 1 1 d .
H20 H 0.467(4) 0.3589(19) 0.141(2) 0.017(7) Uiso 1 1 d .
H2 H 0.500(4) 0.0643(18) 0.0969(19) 0.011(7) Uiso 1 1 d .
H5 H 1.091(4) 0.0778(19) 0.1119(19) 0.014(7) Uiso 1 1 d .
H23 H 1.068(4) 0.386(2) 0.174(2) 0.022(8) Uiso 1 1 d .
H1 H 0.640(4) 0.151(2) 0.011(2) 0.017(8) Uiso 1 1 d .
H22 H 0.943(4) 0.294(2) 0.259(2) 0.025(8) Uiso 1 1 d .
H4 H 0.966(4) -0.016(2) 0.197(2) 0.028(9) Uiso 1 1 d .
H19 H 0.610(4) 0.448(2) 0.058(2) 0.020(8) Uiso 1 1 d .
H6A H 0.517(4) -0.0778(18) 0.1699(19) 0.010(7) Uiso 1 1 d .
H6B H 0.700(4) -0.088(2) 0.228(2) 0.017(8) Uiso 1 1 d .
H24A H 0.480(4) 0.229(2) 0.221(2) 0.025(8) Uiso 1 1 d .
H24B H 0.662(4) 0.202(2) 0.267(2) 0.022(8) Uiso 1 1 d .
H10 H 0.082(4) 0.194(2) 0.472(2) 0.024(8) Uiso 1 1 d .
H13 H 0.579(3) 0.1907(19) 0.696(2) 0.013(7) Uiso 1 1 d .
H29 H 0.298(4) 0.471(2) 0.696(2) 0.027(8) Uiso 1 1 d .
H14 H 0.844(4) 0.140(2) 0.692(2) 0.025(9) Uiso 1 1 d .
H33 H 0.907(4) 0.331(2) 0.595(2) 0.020(8) Uiso 1 1 d .
H15 H 0.916(5) 0.072(2) 0.551(2) 0.037(10) Uiso 1 1 d .
H28 H 0.088(4) 0.469(2) 0.565(2) 0.032(9) Uiso 1 1 d .
H9 H 0.154(4) 0.123(2) 0.333(2) 0.021(8) Uiso 1 1 d .
H27 H 0.144(4) 0.4102(19) 0.414(2) 0.013(8) Uiso 1 1 d .
H32 H 0.862(4) 0.385(2) 0.745(2) 0.031(9) Uiso 1 1 d .
H11 H 0.283(4) 0.212(2) 0.617(2) 0.031(9) Uiso 1 1 d .
H31 H 0.597(4) 0.439(2) 0.766(3) 0.039(10) Uiso 1 1 d .

loop_
_atom_site_aniso_label
_atom_site_aniso_U_11
_atom_site_aniso_U_22
_atom_site_aniso_U_33
_atom_site_aniso_U_23
_atom_site_aniso_U_13
_atom_site_aniso_U_12
Cl1 0.0225(4) 0.0218(4) 0.0233(4) 0.0086(3) 0.0062(3) 0.0028(3)
Cl2 0.0268(4) 0.0215(4) 0.0325(5) 0.0089(3) 0.0019(3) 0.0043(3)
Cl3 0.0269(4) 0.0438(5) 0.0311(5) 0.0170(4) -0.0001(4) -0.0022(4)
Cl4 0.0660(7) 0.0670(7) 0.0316(6) 0.0180(5) 0.0278(5) 0.0131(5)
Cd1 0.02821(14) 0.02409(13) 0.02072(14) 0.00742(10) 0.00702(10) 0.00359(9)
O1 0.0174(11) 0.0334(13) 0.0242(13) 0.0087(10) -0.0019(10) 0.0014(9)
O3 0.0222(11) 0.0355(13) 0.0236(13) 0.0061(10) 0.0034(10) 0.0077(10)
O2 0.0172(11) 0.0320(12) 0.0288(13) 0.0120(10) 0.0069(9) 0.0099(9)
O4 0.0216(11) 0.0382(13) 0.0343(14) 0.0163(11) 0.0118(10) 0.0137(10)
N2 0.0160(12) 0.0169(12) 0.0196(14) 0.0070(11) 0.0048(10) 0.0016(10)
N4 0.0184(12) 0.0142(12) 0.0193(14) 0.0042(10) 0.0082(11) 0.0009(10)
N1 0.0244(14) 0.0235(14) 0.0166(15) 0.0028(12) 0.0043(12) -0.0013(11)
N3 0.0238(14) 0.0255(14) 0.0214(15) 0.0079(12) 0.0077(12) -0.0015(11)
C5 0.0206(17) 0.0298(18) 0.0204(18) 0.0014(14) 0.0039(14) 0.0021(14)
C1 0.0243(17) 0.0205(16) 0.0191(18) 0.0016(14) 0.0015(14) 0.0055(13)
C20 0.0180(16) 0.0245(17) 0.0266(19) 0.0077(14) 0.0066(14) 0.0014(13)
C18 0.0168(14) 0.0122(14) 0.0240(17) 0.0093(12) 0.0044(12) -0.0002(11)
C4 0.0214(16) 0.0241(17) 0.0204(18) 0.0039(14) 0.0023(14) 0.0046(13)
C6 0.0219(17) 0.0167(15) 0.0251(18) 0.0041(13) 0.0035(14) 0.0026(14)
C19 0.0257(17) 0.0294(18) 0.0216(19) 0.0100(15) 0.0040(14) 0.0065(14)
C8 0.0148(14) 0.0121(14) 0.0268(17) 0.0095(12) 0.0058(13) 0.0008(11)
C12 0.0256(16) 0.0123(14) 0.0262(18) 0.0066(13) 0.0098(14) 0.0004(12)
C3 0.0215(15) 0.0147(14) 0.0156(16) -0.0030(12) 0.0020(13) 0.0020(12)
C7 0.0158(15) 0.0159(15) 0.0271(18) 0.0106(13) 0.0041(13) -0.0013(12)
C11 0.0311(18) 0.0122(15) 0.034(2) 0.0073(14) 0.0179(16) 0.0034(13)
C21 0.0202(15) 0.0140(14) 0.0154(16) -0.0010(12) 0.0043(12) 0.0018(12)
C27 0.0201(16) 0.0180(16) 0.0274(19) 0.0080(14) 0.0053(15) -0.0001(13)
C9 0.0184(16) 0.0183(16) 0.035(2) 0.0147(14) 0.0039(15) 0.0017(13)
C34 0.0175(15) 0.0155(14) 0.0232(17) 0.0098(13) 0.0034(13) -0.0027(12)
C14 0.0290(18) 0.0225(17) 0.0222(19) 0.0115(14) -0.0020(15) -0.0015(14)
C28 0.0259(17) 0.0186(16) 0.035(2) 0.0080(14) 0.0167(16) 0.0069(14)
C30 0.0316(17) 0.0147(15) 0.0209(17) 0.0045(13) 0.0075(14) -0.0011(13)
C2 0.0165(16) 0.0174(15) 0.0194(17) -0.0012(13) 0.0032(13) 0.0005(12)
C36 0.0224(15) 0.0096(13) 0.0207(16) 0.0060(12) 0.0048(13) -0.0030(11)
C25 0.0163(15) 0.0160(15) 0.0234(17) 0.0083(13) 0.0042(13) 0.0001(12)
C16 0.0166(14) 0.0124(14) 0.0228(17) 0.0086(12) 0.0042(12) 0.0002(11)
C22 0.0224(16) 0.0261(17) 0.0216(18) 0.0097(14) 0.0032(14) 0.0055(14)
C15 0.0172(16) 0.0191(15) 0.0277(19) 0.0112(14) 0.0025(13) 0.0013(13)
C10 0.0189(17) 0.0207(16) 0.042(2) 0.0118(15) 0.0135(16) 0.0050(13)
C32 0.036(2) 0.0281(18) 0.024(2) 0.0117(15) -0.0061(16) -0.0043(15)
C26 0.0189(15) 0.0125(14) 0.0196(16) 0.0067(12) 0.0070(12) 0.0000(11)
C13 0.0361(19) 0.0142(15) 0.0235(19) 0.0044(14) 0.0114(15) -0.0014(13)
C35 0.0184(15) 0.0157(14) 0.0254(17) 0.0132(13) 0.0062(13) 0.0023(12)
C23 0.0216(17) 0.0340(19) 0.0227(19) 0.0095(15) 0.0085(14) 0.0037(14)
C33 0.0203(17) 0.0239(17) 0.0298(19) 0.0136(15) 0.0022(14) -0.0015(14)
C17 0.0185(15) 0.0149(14) 0.0242(17) 0.0116(13) 0.0041(13) 0.0015(12)
C29 0.041(2) 0.0180(16) 0.027(2) 0.0054(14) 0.0195(17) 0.0032(14)
C31 0.041(2) 0.0243(17) 0.022(2) 0.0054(15) 0.0059(16) -0.0031(15)
C24 0.0269(18) 0.0164(15) 0.0208(18) 0.0034(13) 0.0085(14) 0.0020(14)

loop_
_atom_type_symbol
_atom_type_description
_atom_type_scat_dispersion_real
_atom_type_scat_dispersion_imag
_atom_type_scat_source
C C 0.0033 0.0016 'International Tables Vol C Tables 4.2.6.8 and 6.1.1.4'
H H 0.0000 0.0000 'International Tables Vol C Tables 4.2.6.8 and 6.1.1.4'
N N 0.0061 0.0033 'International Tables Vol C Tables 4.2.6.8 and 6.1.1.4'
O O 0.0106 0.0060 'International Tables Vol C Tables 4.2.6.8 and 6.1.1.4'
Cd Cd -0.8075 1.2024 'International Tables Vol C Tables 4.2.6.8 and 6.1.1.4'
Cl Cl 0.1484 0.1585 'International Tables Vol C Tables 4.2.6.8 and 6.1.1.4'

loop_
_geom_angle_atom_site_label_1
_geom_angle_atom_site_label_2
_geom_angle_atom_site_label_3
_geom_angle
Cl4 Cd1 Cl3 113.99(3)
Cl4 Cd1 Cl2 119.12(3)
Cl3 Cd1 Cl2 99.68(3)
Cl4 Cd1 Cl1 106.94(3)
Cl3 Cd1 Cl1 110.12(3)
Cl2 Cd1 Cl1 106.59(3)
C7 N2 C17 125.7(2)
C7 N2 C6 117.9(2)
C17 N2 C6 116.4(2)
C25 N4 C35 125.2(2)
C25 N4 C24 117.8(2)
C35 N4 C24 116.9(2)
C5 N1 C1 122.6(3)
C5 N1 H1N 121(2)
C1 N1 H1N 117(2)
C19 N3 C23 122.9(3)
C19 N3 H3N 117(2)
C23 N3 H3N 120(2)
N1 C5 C4 119.8(3)
N1 C5 H5 115.0(17)
C4 C5 H5 125.2(17)
N1 C1 C2 119.3(3)
N1 C1 H1 117.2(17)
C2 C1 H1 123.3(17)
C19 C20 C21 120.0(3)
C19 C20 H20 119.8(17)
C21 C20 H20 120.1(17)
C8 C18 C16 121.3(3)
C8 C18 C12 120.0(3)
C16 C18 C12 118.8(3)
C5 C4 C3 119.6(3)
C5 C4 H4 117.8(19)
C3 C4 H4 122.5(19)
N2 C6 C3 111.5(2)
N2 C6 H6A 110.4(15)
C3 C6 H6A 110.7(16)
N2 C6 H6B 107.1(17)
C3 C6 H6B 109.5(16)
H6A C6 H6B 107(2)
N3 C19 C20 119.3(3)
N3 C19 H19 117.0(17)
C20 C19 H19 123.6(17)
C9 C8 C18 119.8(3)
C9 C8 C7 119.7(3)
C18 C8 C7 120.5(2)
C13 C12 C11 123.4(3)
C13 C12 C18 118.8(3)
C11 C12 C18 117.8(3)
C2 C3 C4 118.5(3)
C2 C3 C6 119.9(3)
C4 C3 C6 121.7(3)
O1 C7 N2 120.2(3)
O1 C7 C8 123.8(3)
N2 C7 C8 116.0(3)
C10 C11 C12 121.3(3)
C10 C11 H11 120(2)
C12 C11 H11 118(2)
C20 C21 C22 118.8(3)
C20 C21 C24 120.0(3)
C22 C21 C24 121.2(3)
C26 C27 C28 120.1(3)
C26 C27 H27 118.8(17)
C28 C27 H27 121.1(17)
C8 C9 C10 120.7(3)
C8 C9 H9 116.9(18)
C10 C9 H9 122.5(18)
C33 C34 C36 120.3(3)
C33 C34 C35 120.5(3)
C36 C34 C35 119.2(3)
C13 C14 C15 120.1(3)
C13 C14 H14 120(2)
C15 C14 H14 120(2)
C29 C28 C27 120.5(3)
C29 C28 H28 119.7(19)
C27 C28 H28 120(2)
C31 C30 C29 122.8(3)
C31 C30 C36 119.4(3)
C29 C30 C36 117.7(3)
C1 C2 C3 120.1(3)
C1 C2 H2 120.1(16)
C3 C2 H2 119.7(16)
C26 C36 C30 120.2(3)
C26 C36 C34 121.2(3)
C30 C36 C34 118.6(3)
O3 C25 N4 119.8(3)
O3 C25 C26 123.7(3)
N4 C25 C26 116.5(3)
C15 C16 C18 120.8(3)
C15 C16 C17 120.0(3)
C18 C16 C17 119.2(3)
C23 C22 C21 119.6(3)
C23 C22 H22 116.2(18)
C21 C22 H22 124.1(18)
C16 C15 C14 120.2(3)
C16 C15 H15 121(2)
C14 C15 H15 119(2)
C11 C10 C9 120.5(3)
C11 C10 H10 125.0(19)
C9 C10 H10 114.6(19)
C31 C32 C33 120.2(3)
C31 C32 H32 123(2)
C33 C32 H32 117(2)
C27 C26 C36 120.1(3)
C27 C26 C25 119.4(3)
C36 C26 C25 120.4(2)
C14 C13 C12 121.4(3)
C14 C13 H13 121.1(19)
C12 C13 H13 117.5(18)
O4 C35 N4 119.0(3)
O4 C35 C34 123.7(3)
N4 C35 C34 117.3(2)
N3 C23 C22 119.3(3)
N3 C23 H23 116.4(17)
C22 C23 H23 124.2(17)
C34 C33 C32 120.5(3)
C34 C33 H33 118.3(19)
C32 C33 H33 121.2(19)
O2 C17 N2 119.5(3)
O2 C17 C16 123.5(3)
N2 C17 C16 117.0(2)
C28 C29 C30 121.4(3)
C28 C29 H29 119.4(19)
C30 C29 H29 119.2(19)
C32 C31 C30 121.0(3)
C32 C31 H31 120(2)
C30 C31 H31 119(2)
N4 C24 C21 112.9(2)
N4 C24 H24A 108.1(17)
C21 C24 H24A 110.2(18)
N4 C24 H24B 108.3(17)
C21 C24 H24B 110.4(17)
H24A C24 H24B 107(2)

loop_
_geom_bond_atom_site_label_1
_geom_bond_atom_site_label_2
_geom_bond_distance
Cl1 Cd1 2.4928(8)
Cl2 Cd1 2.4798(8)
Cl3 Cd1 2.4669(8)
Cl4 Cd1 2.4020(9)
O1 C7 1.218(4)
O3 C25 1.219(3)
O2 C17 1.218(3)
O4 C35 1.220(3)
N2 C7 1.396(4)
N2 C17 1.403(4)
N2 C6 1.478(4)
N4 C25 1.398(3)
N4 C35 1.407(4)
N4 C24 1.468(4)
N1 C5 1.337(4)
N1 C1 1.337(4)
N1 H1N 0.85(3)
N3 C19 1.338(4)
N3 C23 1.342(4)
N3 H3N 0.84(3)
C5 C4 1.374(4)
C5 H5 0.95(3)
C1 C2 1.373(4)
C1 H1 0.94(3)
C20 C19 1.372(4)
C20 C21 1.386(4)
C20 H20 0.93(3)
C18 C8 1.407(4)
C18 C16 1.418(4)
C18 C12 1.424(4)
C4 C3 1.389(4)
C4 H4 0.94(3)
C6 C3 1.514(4)
C6 H6A 0.99(3)
C6 H6B 0.95(3)
C19 H19 0.94(3)
C8 C9 1.380(4)
C8 C7 1.479(4)
C12 C13 1.408(4)
C12 C11 1.419(4)
C3 C2 1.389(4)
C11 C10 1.360(5)
C11 H11 0.94(3)
C21 C22 1.393(4)
C21 C24 1.512(4)
C27 C26 1.376(4)
C27 C28 1.405(4)
C27 H27 0.90(3)
C9 C10 1.395(5)
C9 H9 0.92(3)
C34 C33 1.371(4)
C34 C36 1.422(4)
C34 C35 1.470(4)
C14 C13 1.365(4)
C14 C15 1.409(4)
C14 H14 0.89(3)
C28 C29 1.364(5)
C28 H28 0.95(3)
C30 C31 1.406(5)
C30 C29 1.416(4)
C30 C36 1.418(4)
C2 H2 0.93(3)
C36 C26 1.411(4)
C25 C26 1.471(4)
C16 C15 1.372(4)
C16 C17 1.476(4)
C22 C23 1.377(4)
C22 H22 0.96(3)
C15 H15 0.92(3)
C10 H10 0.92(3)
C32 C31 1.361(5)
C32 C33 1.409(5)
C32 H32 0.92(3)
C13 H13 0.89(3)
C23 H23 0.98(3)
C33 H33 0.90(3)
C29 H29 0.94(3)
C31 H31 0.93(3)
C24 H24A 0.99(3)
C24 H24B 0.98(3)

loop_
_geom_hbond_atom_site_label_D
_geom_hbond_atom_site_label_H
_geom_hbond_atom_site_label_A
_geom_hbond_distance_DH
_geom_hbond_distance_HA
_geom_hbond_distance_DA
_geom_hbond_angle_DHA
_geom_hbond_site_symmetry_A
N3 H3N Cl1 0.84(3) 2.55(3) 3.229(3) 138(3) .
N3 H3N Cl1 0.84(3) 2.67(3) 3.272(3) 130(3) 2_765
N1 H1N Cl2 0.85(3) 2.79(3) 3.389(3) 129(3) 2_765
N1 H1N Cl3 0.85(3) 2.48(3) 3.178(3) 139(3) 2_765
C20 H20 Cl1 0.93(3) 2.90(3) 3.589(3) 132(2) 2_665
C2 H2 Cl2 0.93(3) 2.88(3) 3.537(3) 128(2) 2_665
C2 H2 O1 0.93(3) 2.58(3) 3.245(3) 129(2) .
C5 H5 Cl2 0.95(3) 2.77(3) 3.448(3) 129(2) 2_765
C5 H5 O1 0.95(3) 2.40(3) 3.075(4) 127(2) 1_655
C23 H23 Cl1 0.98(3) 2.74(3) 3.372(3) 123(2) 2_765
C23 H23 O3 0.98(3) 2.51(3) 3.190(4) 127(2) 1_655
C1 H1 Cl3 0.94(3) 2.80(3) 3.361(3) 119(2) 2_765
C22 H22 O4 0.96(3) 2.59(3) 3.108(4) 114(2) .
C19 H19 Cl1 0.94(3) 2.82(3) 3.396(3) 121(2) .

loop_
_geom_torsion_atom_site_label_1
_geom_torsion_atom_site_label_2
_geom_torsion_atom_site_label_3
_geom_torsion_atom_site_label_4
_geom_torsion
C1 N1 C5 C4 1.3(5)
C5 N1 C1 C2 -0.4(4)
N1 C5 C4 C3 -0.7(5)
C7 N2 C6 C3 95.3(3)
C17 N2 C6 C3 -86.3(3)
C23 N3 C19 C20 -0.8(5)
C21 C20 C19 N3 -0.2(5)
C16 C18 C8 C9 -178.0(2)
C12 C18 C8 C9 1.3(4)
C16 C18 C8 C7 4.4(4)
C12 C18 C8 C7 -176.4(2)
C8 C18 C12 C13 -179.9(2)
C16 C18 C12 C13 -0.6(4)
C8 C18 C12 C11 0.0(4)
C16 C18 C12 C11 179.3(2)
C5 C4 C3 C2 -0.6(4)
C5 C4 C3 C6 179.1(3)
N2 C6 C3 C2 -80.3(3)
N2 C6 C3 C4 100.0(3)
C17 N2 C7 O1 175.0(2)
C6 N2 C7 O1 -6.7(4)
C17 N2 C7 C8 -4.8(4)
C6 N2 C7 C8 173.5(2)
C9 C8 C7 O1 1.4(4)
C18 C8 C7 O1 179.1(3)
C9 C8 C7 N2 -178.8(2)
C18 C8 C7 N2 -1.1(4)
C13 C12 C11 C10 178.6(3)
C18 C12 C11 C10 -1.3(4)
C19 C20 C21 C22 1.0(4)
C19 C20 C21 C24 -177.0(3)
C18 C8 C9 C10 -1.4(4)
C7 C8 C9 C10 176.3(3)
C26 C27 C28 C29 -0.1(4)
N1 C1 C2 C3 -1.0(4)
C4 C3 C2 C1 1.5(4)
C6 C3 C2 C1 -178.3(3)
C31 C30 C36 C26 179.0(3)
C29 C30 C36 C26 0.0(4)
C31 C30 C36 C34 0.6(4)
C29 C30 C36 C34 -178.4(3)
C33 C34 C36 C26 -179.4(3)
C35 C34 C36 C26 -1.0(4)
C33 C34 C36 C30 -1.0(4)
C35 C34 C36 C30 177.5(2)
C35 N4 C25 O3 177.6(2)
C24 N4 C25 O3 -5.7(4)
C35 N4 C25 C26 -3.3(4)
C24 N4 C25 C26 173.4(2)
C8 C18 C16 C15 179.3(3)
C12 C18 C16 C15 0.0(4)
C8 C18 C16 C17 -2.0(4)
C12 C18 C16 C17 178.7(2)
C20 C21 C22 C23 -0.9(4)
C24 C21 C22 C23 177.2(3)
C18 C16 C15 C14 0.3(4)
C17 C16 C15 C14 -178.4(2)
C13 C14 C15 C16 0.0(4)
C12 C11 C10 C9 1.3(4)
C8 C9 C10 C11 0.1(4)
C28 C27 C26 C36 -1.4(4)
C28 C27 C26 C25 176.8(3)
C30 C36 C26 C27 1.4(4)
C34 C36 C26 C27 179.8(2)
C30 C36 C26 C25 -176.8(2)
C34 C36 C26 C25 1.7(4)
O3 C25 C26 C27 1.3(4)
N4 C25 C26 C27 -177.8(2)
O3 C25 C26 C36 179.5(3)
N4 C25 C26 C36 0.4(4)
C15 C14 C13 C12 -0.6(4)
C11 C12 C13 C14 -179.0(3)
C18 C12 C13 C14 0.9(4)
C25 N4 C35 O4 -176.8(2)
C24 N4 C35 O4 6.5(4)
C25 N4 C35 C34 3.9(4)
C24 N4 C35 C34 -172.8(2)
C33 C34 C35 O4 -2.5(4)
C36 C34 C35 O4 179.1(3)
C33 C34 C35 N4 176.8(2)
C36 C34 C35 N4 -1.7(4)
C19 N3 C23 C22 1.0(5)
C21 C22 C23 N3 -0.1(5)
C36 C34 C33 C32 0.5(4)
C35 C34 C33 C32 -177.9(3)
C31 C32 C33 C34 0.3(5)
C7 N2 C17 O2 -173.4(2)
C6 N2 C17 O2 8.3(4)
C7 N2 C17 C16 7.0(4)
C6 N2 C17 C16 -171.2(2)
C15 C16 C17 O2 -4.2(4)
C18 C16 C17 O2 177.1(2)
C15 C16 C17 N2 175.3(2)
C18 C16 C17 N2 -3.4(4)
C27 C28 C29 C30 1.5(5)
C31 C30 C29 C28 179.5(3)
C36 C30 C29 C28 -1.5(4)
C33 C32 C31 C30 -0.7(5)
C29 C30 C31 C32 179.2(3)
C36 C30 C31 C32 0.2(4)
C25 N4 C24 C21 96.4(3)
C35 N4 C24 C21 -86.6(3)
C20 C21 C24 N4 -91.7(3)
C22 C21 C24 N4 90.3(3)
